data_8105552
loop_
_publ_author_name
'Weng, Ai-Zhen'
'Quan, Hai-Yuan'
'Wang, Liu-Yang'
'She, Dong-Mei'
'Mei, Xiang-Dong'

_publ_section_title
;
 Crystal structure of (2Z,2&#x2032;Z)-1,1&#x2032;-(pyridine-2,6-diyl)
 bis(3-hydroxy-3-phenylprop-2-en-1-one), C23H17NO4
;
_journal_issue 1
_journal_name_full 'Zeitschrift f\"ur Kristallographie - New Crystal Structures'
_journal_page_first 91
_journal_page_last 93
_journal_paper_doi 10.1515/ncrs-2018-0200
_journal_volume 234
_journal_year 2018
_chemical_formula_sum 'C23 H17 N O4'
_chemical_formula_weight 371.38
_space_group_crystal_system orthorhombic
_space_group_IT_number 29
_space_group_name_Hall 'P 2c -2ac'
_space_group_name_H-M_alt 'P c a 21'
_atom_sites_solution_hydrogens geom
_audit_creation_method SHELXL-2014/7
_cell_angle_alpha 90
_cell_angle_beta 90
_cell_angle_gamma 90
_cell_formula_units_Z 8
_cell_length_a 26.3525(8)
_cell_length_b 3.88640(10)
_cell_length_c 34.8871(10)
_cell_measurement_reflns_used 13089
_cell_measurement_temperature 179.99(10)
_cell_measurement_theta_max 28.4690
_cell_measurement_theta_min 1.9460
_cell_volume 3573.01(18)
_computing_structure_refinement 'SHELXL-2014/7 (Sheldrick, 2014)'
_diffrn_ambient_temperature 179.99(10)
_diffrn_measured_fraction_theta_full 0.999
_diffrn_measured_fraction_theta_max 0.999
_diffrn_measurement_device_type 'XtaLAB AFC12 (RINC): Kappa single'
_diffrn_measurement_method '\w scans'
_diffrn_radiation_type MoK\a
_diffrn_radiation_wavelength 0.71073
_diffrn_reflns_av_R_equivalents 0.0416
_diffrn_reflns_av_unetI/netI 0.0403
_diffrn_reflns_Laue_measured_fraction_full 0.999
_diffrn_reflns_Laue_measured_fraction_max 0.999
_diffrn_reflns_limit_h_max 34
_diffrn_reflns_limit_h_min -34
_diffrn_reflns_limit_k_max 5
_diffrn_reflns_limit_k_min -4
_diffrn_reflns_limit_l_max 45
_diffrn_reflns_limit_l_min -45
_diffrn_reflns_number 38528
_diffrn_reflns_point_group_measured_fraction_full 0.995
_diffrn_reflns_point_group_measured_fraction_max 0.992
_diffrn_reflns_theta_full 25.242
_diffrn_reflns_theta_max 27.482
_diffrn_reflns_theta_min 1.937
_exptl_absorpt_coefficient_mu 0.095
_exptl_absorpt_correction_T_max 1.00000
_exptl_absorpt_correction_T_min 0.58079
_exptl_absorpt_correction_type multi-scan
_exptl_absorpt_process_details
;
CrysAlisPro 1.171.39.29a (Rigaku Oxford 
Diffraction, 2015)
Empirical absorption correction using spherical 
harmonics,
 implemented in SCALE3 ABSPACK scaling 
algorithm.
;
_exptl_crystal_colour colorless
_exptl_crystal_density_diffrn 1.381
_exptl_crystal_description rod-like
_exptl_crystal_F_000 1552
_exptl_crystal_size_max 0.5
_exptl_crystal_size_mid 0.15
_exptl_crystal_size_min 0.08
_refine_diff_density_max 0.165
_refine_diff_density_min -0.200
_refine_diff_density_rms 0.038
_refine_ls_abs_structure_details
;
 Flack x determined using 2859 quotients [(I+)-(I-)]/[(I+)+(I-)]
 (Parsons, Flack and Wagner, Acta Cryst. B69 (2013) 249-259).
;
_refine_ls_abs_structure_Flack 0.5(4)
_refine_ls_extinction_coef .
_refine_ls_extinction_method none
_refine_ls_goodness_of_fit_ref 1.029
_refine_ls_hydrogen_treatment constr
_refine_ls_matrix_type full
_refine_ls_number_parameters 509
_refine_ls_number_reflns 8079
_refine_ls_number_restraints 1
_refine_ls_restrained_S_all 1.029
_refine_ls_R_factor_all 0.0521
_refine_ls_R_factor_gt 0.0419
_refine_ls_shift/su_max 0.001
_refine_ls_shift/su_mean 0.000
_refine_ls_structure_factor_coef Fsqd
_refine_ls_weighting_details 'w=1/[\s^2^(Fo^2^)+(0.0619P)^2^+0.1832P] where P=(Fo^2^+2Fc^2^)/3'
_refine_ls_weighting_scheme calc
_refine_ls_wR_factor_gt 0.1031
_refine_ls_wR_factor_ref 0.1086
_reflns_Friedel_coverage 0.952
_reflns_Friedel_fraction_full 0.990
_reflns_Friedel_fraction_max 0.984
_reflns_number_gt 6852
_reflns_number_total 8079
_reflns_threshold_expression 'I > 2\s(I)'
_cod_data_source_file suppl_ncrs-2018-0200_suppl.cif
_cod_data_source_block 3
_cod_database_code 8105552
_shelx_space_group_comment
;
The symmetry employed for this shelxl refinement is uniquely defined
by the following loop, which should always be used as a source of
symmetry information in preference to the above space-group names.
They are only intended as comments.
;

loop_
_space_group_symop_operation_xyz
'x, y, z'
'-x, -y, z+1/2'
'x+1/2, -y, z'
'-x+1/2, y, z+1/2'

loop_
_atom_site_label
_atom_site_type_symbol
_atom_site_fract_x
_atom_site_fract_y
_atom_site_fract_z
_atom_site_U_iso_or_equiv
_atom_site_adp_type
_atom_site_occupancy
_atom_site_site_symmetry_order
_atom_site_calc_flag
_atom_site_refinement_flags_posn
_atom_site_refinement_flags_adp
_atom_site_refinement_flags_occupancy
_atom_site_disorder_assembly
_atom_site_disorder_group
O1 O 0.38358(7) -0.0101(5) 0.70532(6) 0.0419(5) Uani 1 1 d . . . . .
H1 H 0.3615 0.0399 0.6898 0.063 Uiso 1 1 calc R U . . .
O2 O 0.34375(7) 0.2838(5) 0.64955(6) 0.0424(5) Uani 1 1 d . . . . .
O3 O 0.50446(8) 1.0387(5) 0.51324(5) 0.0446(5) Uani 1 1 d . . . . .
O4 O 0.59647(8) 1.0661(6) 0.52861(6) 0.0440(5) Uani 1 1 d . . . . .
H4A H 0.5701 1.0805 0.5162 0.066 Uiso 1 1 calc R U . . .
N1 N 0.43982(8) 0.6215(5) 0.58924(6) 0.0270(4) Uani 1 1 d . . . . .
C1 C 0.47164(10) -0.0544(6) 0.71379(7) 0.0286(5) Uani 1 1 d . . . . .
C2 C 0.52078(10) -0.0441(7) 0.69951(8) 0.0354(6) Uani 1 1 d . . . . .
H2 H 0.5268 0.0436 0.6751 0.043 Uiso 1 1 calc R U . . .
C3 C 0.56103(12) -0.1640(8) 0.72141(9) 0.0465(8) Uani 1 1 d . . . . .
H3 H 0.5938 -0.1582 0.7116 0.056 Uiso 1 1 calc R U . . .
C4 C 0.55239(13) -0.2922(8) 0.75783(9) 0.0495(8) Uani 1 1 d . . . . .
H4 H 0.5794 -0.3706 0.7726 0.059 Uiso 1 1 calc R U . . .
C5 C 0.50392(13) -0.3036(8) 0.77216(9) 0.0471(8) Uani 1 1 d . . . . .
H5 H 0.4982 -0.3888 0.7967 0.057 Uiso 1 1 calc R U . . .
C6 C 0.46361(12) -0.1894(7) 0.75040(8) 0.0381(6) Uani 1 1 d . . . . .
H6 H 0.4308 -0.2023 0.7602 0.046 Uiso 1 1 calc R U . . .
C7 C 0.42796(10) 0.0657(6) 0.69116(7) 0.0281(5) Uani 1 1 d . . . . .
C8 C 0.43203(9) 0.2472(6) 0.65728(7) 0.0276(5) Uani 1 1 d . . . . .
H8 H 0.4639 0.3008 0.6475 0.033 Uiso 1 1 calc R U . . .
C9 C 0.38808(10) 0.3515(6) 0.63744(7) 0.0298(6) Uani 1 1 d . . . . .
C10 C 0.39283(10) 0.5412(6) 0.60045(7) 0.0283(5) Uani 1 1 d . . . . .
C11 C 0.34961(10) 0.6262(7) 0.57939(8) 0.0328(6) Uani 1 1 d . . . . .
H11 H 0.3174 0.5705 0.5883 0.039 Uiso 1 1 calc R U . . .
C12 C 0.35600(11) 0.7947(7) 0.54506(8) 0.0370(6) Uani 1 1 d . . . . .
H12 H 0.3280 0.8499 0.5301 0.044 Uiso 1 1 calc R U . . .
C13 C 0.40411(11) 0.8811(7) 0.53300(8) 0.0344(6) Uani 1 1 d . . . . .
H13 H 0.4091 0.9968 0.5100 0.041 Uiso 1 1 calc R U . . .
C14 C 0.44522(10) 0.7913(6) 0.55609(7) 0.0287(5) Uani 1 1 d . . . . .
C15 C 0.49784(11) 0.8883(6) 0.54561(7) 0.0311(6) Uani 1 1 d . . . . .
C16 C 0.53809(10) 0.8198(7) 0.57047(7) 0.0310(6) Uani 1 1 d . . . . .
H16 H 0.5319 0.7095 0.5937 0.037 Uiso 1 1 calc R U . . .
C17 C 0.58735(10) 0.9146(6) 0.56093(8) 0.0314(6) Uani 1 1 d . . . . .
C18 C 0.63208(10) 0.8511(6) 0.58547(8) 0.0316(6) Uani 1 1 d . . . . .
C19 C 0.68008(11) 0.9413(7) 0.57266(9) 0.0396(7) Uani 1 1 d . . . . .
H19 H 0.6838 1.0408 0.5486 0.047 Uiso 1 1 calc R U . . .
C20 C 0.72221(11) 0.8858(8) 0.59499(10) 0.0473(8) Uani 1 1 d . . . . .
H20 H 0.7541 0.9471 0.5859 0.057 Uiso 1 1 calc R U . . .
C21 C 0.71740(11) 0.7392(8) 0.63089(10) 0.0468(8) Uani 1 1 d . . . . .
H21 H 0.7459 0.7019 0.6460 0.056 Uiso 1 1 calc R U . . .
C22 C 0.66985(11) 0.6488(8) 0.64403(9) 0.0448(7) Uani 1 1 d . . . . .
H22 H 0.6664 0.5507 0.6682 0.054 Uiso 1 1 calc R U . . .
C23 C 0.62768(11) 0.7021(7) 0.62185(8) 0.0361(6) Uani 1 1 d . . . . .
H23 H 0.5959 0.6387 0.6310 0.043 Uiso 1 1 calc R U . . .
O5 O 0.84718(8) 1.6599(5) 0.46834(6) 0.0400(5) Uani 1 1 d . . . . .
H5A H 0.8208 1.6980 0.4801 0.060 Uiso 1 1 calc R U . . .
O6 O 0.75474(8) 1.6774(5) 0.48313(5) 0.0416(5) Uani 1 1 d . . . . .
O7 O 0.58874(7) 0.9502(5) 0.34839(6) 0.0407(5) Uani 1 1 d . . . . .
O8 O 0.62747(7) 0.6359(6) 0.29285(6) 0.0419(5) Uani 1 1 d . . . . .
H8A H 0.6055 0.7241 0.3063 0.063 Uiso 1 1 calc R U . . .
N2 N 0.68724(8) 1.2569(5) 0.40877(6) 0.0272(4) Uani 1 1 d . . . . .
C24 C 0.88082(10) 1.3758(6) 0.41426(8) 0.0301(5) Uani 1 1 d . . . . .
C25 C 0.87468(11) 1.2490(8) 0.37746(9) 0.0388(6) Uani 1 1 d . . . . .
H25 H 0.8424 1.2350 0.3669 0.047 Uiso 1 1 calc R U . . .
C26 C 0.91638(12) 1.1429(8) 0.35629(9) 0.0456(7) Uani 1 1 d . . . . .
H26 H 0.9121 1.0642 0.3313 0.055 Uiso 1 1 calc R U . . .
C27 C 0.96425(11) 1.1541(7) 0.37237(10) 0.0459(8) Uani 1 1 d . . . . .
H27 H 0.9922 1.0796 0.3584 0.055 Uiso 1 1 calc R U . . .
C28 C 0.97040(12) 1.2745(8) 0.40874(11) 0.0483(8) Uani 1 1 d . . . . .
H28 H 1.0027 1.2801 0.4195 0.058 Uiso 1 1 calc R U . . .
C29 C 0.92946(10) 1.3885(7) 0.42996(9) 0.0385(7) Uani 1 1 d . . . . .
H29 H 0.9343 1.4733 0.4546 0.046 Uiso 1 1 calc R U . . .
C30 C 0.83712(10) 1.4894(6) 0.43762(7) 0.0297(6) Uani 1 1 d . . . . .
C31 C 0.78690(10) 1.4121(6) 0.42775(7) 0.0292(5) Uani 1 1 d . . . . .
H31 H 0.7801 1.2939 0.4051 0.035 Uiso 1 1 calc R U . . .
C32 C 0.74708(10) 1.5112(6) 0.45156(7) 0.0295(5) Uani 1 1 d . . . . .
C33 C 0.69371(10) 1.4298(6) 0.44138(7) 0.0281(5) Uani 1 1 d . . . . .
C34 C 0.65336(11) 1.5372(7) 0.46450(7) 0.0321(6) Uani 1 1 d . . . . .
H34 H 0.6592 1.6510 0.4875 0.038 Uiso 1 1 calc R U . . .
C35 C 0.60465(10) 1.4695(7) 0.45219(8) 0.0340(6) Uani 1 1 d . . . . .
H35 H 0.5770 1.5395 0.4668 0.041 Uiso 1 1 calc R U . . .
C36 C 0.59734(10) 1.2989(6) 0.41838(8) 0.0325(6) Uani 1 1 d . . . . .
H36 H 0.5647 1.2548 0.4095 0.039 Uiso 1 1 calc R U . . .
C37 C 0.63958(9) 1.1919(6) 0.39739(7) 0.0275(5) Uani 1 1 d . . . . .
C38 C 0.63386(10) 1.0003(6) 0.36062(7) 0.0290(6) Uani 1 1 d . . . . .
C39 C 0.67671(10) 0.8793(6) 0.34132(7) 0.0279(5) Uani 1 1 d . . . . .
H39 H 0.7088 0.9227 0.3513 0.033 Uiso 1 1 calc R U . . .
C40 C 0.67211(10) 0.6964(6) 0.30763(7) 0.0291(5) Uani 1 1 d . . . . .
C41 C 0.71530(10) 0.5554(6) 0.28587(7) 0.0302(6) Uani 1 1 d . . . . .
C42 C 0.70754(12) 0.4356(7) 0.24875(8) 0.0389(7) Uani 1 1 d . . . . .
H42 H 0.6754 0.4466 0.2378 0.047 Uiso 1 1 calc R U . . .
C43 C 0.74763(14) 0.3000(8) 0.22804(10) 0.0501(8) Uani 1 1 d . . . . .
H43 H 0.7423 0.2228 0.2031 0.060 Uiso 1 1 calc R U . . .
C44 C 0.79499(14) 0.2788(8) 0.24396(9) 0.0500(8) Uani 1 1 d . . . . .
H44 H 0.8217 0.1854 0.2300 0.060 Uiso 1 1 calc R U . . .
C45 C 0.80311(12) 0.3958(8) 0.28077(9) 0.0463(7) Uani 1 1 d . . . . .
H45 H 0.8353 0.3810 0.2916 0.056 Uiso 1 1 calc R U . . .
C46 C 0.76365(11) 0.5350(7) 0.30168(9) 0.0378(6) Uani 1 1 d . . . . .
H46 H 0.7694 0.6154 0.3264 0.045 Uiso 1 1 calc R U . . .

loop_
_atom_site_aniso_label
_atom_site_aniso_U_11
_atom_site_aniso_U_22
_atom_site_aniso_U_33
_atom_site_aniso_U_23
_atom_site_aniso_U_13
_atom_site_aniso_U_12
O1 0.0289(11) 0.0561(12) 0.0406(12) 0.0110(10) 0.0040(9) -0.0032(9)
O2 0.0235(10) 0.0562(13) 0.0476(12) 0.0069(10) 0.0003(8) -0.0021(9)
O3 0.0493(13) 0.0555(13) 0.0291(11) 0.0148(9) 0.0001(9) 0.0015(10)
O4 0.0422(12) 0.0570(13) 0.0329(11) 0.0129(9) 0.0096(9) 0.0009(10)
N1 0.0287(11) 0.0271(11) 0.0251(10) -0.0007(8) -0.0016(8) 0.0015(8)
C1 0.0334(14) 0.0232(12) 0.0291(13) -0.0022(10) -0.0027(11) -0.0020(10)
C2 0.0316(14) 0.0409(15) 0.0338(15) 0.0005(12) -0.0009(12) 0.0003(11)
C3 0.0379(17) 0.0485(18) 0.0530(19) -0.0054(14) -0.0096(14) 0.0068(13)
C4 0.057(2) 0.0433(17) 0.0485(18) -0.0044(13) -0.0242(16) 0.0127(15)
C5 0.067(2) 0.0393(16) 0.0348(15) 0.0040(13) -0.0086(15) 0.0053(14)
C6 0.0482(18) 0.0329(15) 0.0332(14) 0.0011(11) -0.0005(13) -0.0021(12)
C7 0.0285(13) 0.0274(12) 0.0286(13) -0.0033(10) 0.0026(10) -0.0001(10)
C8 0.0252(13) 0.0290(13) 0.0288(13) -0.0005(10) 0.0001(10) 0.0003(10)
C9 0.0286(14) 0.0298(13) 0.0310(14) -0.0042(10) -0.0001(11) -0.0008(10)
C10 0.0315(14) 0.0256(13) 0.0278(13) -0.0048(10) -0.0041(10) 0.0023(10)
C11 0.0280(13) 0.0319(13) 0.0385(15) -0.0031(11) -0.0043(11) 0.0029(10)
C12 0.0381(16) 0.0374(15) 0.0356(15) -0.0034(11) -0.0141(12) 0.0104(12)
C13 0.0433(17) 0.0311(13) 0.0288(14) -0.0008(11) -0.0073(12) 0.0064(11)
C14 0.0332(14) 0.0266(12) 0.0264(12) -0.0020(10) -0.0031(10) 0.0050(10)
C15 0.0392(15) 0.0303(13) 0.0240(13) 0.0000(10) 0.0030(11) 0.0029(11)
C16 0.0359(15) 0.0315(13) 0.0256(13) 0.0044(10) 0.0028(11) -0.0001(11)
C17 0.0363(15) 0.0285(13) 0.0295(14) 0.0009(10) 0.0068(11) 0.0014(11)
C18 0.0319(14) 0.0267(13) 0.0363(15) -0.0037(11) 0.0054(11) -0.0007(10)
C19 0.0366(16) 0.0342(15) 0.0479(17) -0.0019(12) 0.0093(13) -0.0036(12)
C20 0.0259(15) 0.0449(17) 0.071(2) -0.0053(15) 0.0054(14) -0.0034(12)
C21 0.0305(16) 0.0471(17) 0.063(2) -0.0104(15) -0.0103(14) 0.0044(13)
C22 0.0358(17) 0.0524(18) 0.0464(18) 0.0016(14) -0.0036(13) 0.0051(13)
C23 0.0288(14) 0.0419(15) 0.0377(15) 0.0036(12) 0.0022(11) 0.0026(11)
O5 0.0370(11) 0.0501(12) 0.0330(11) -0.0105(9) -0.0059(8) -0.0048(9)
O6 0.0448(12) 0.0515(12) 0.0284(10) -0.0123(9) 0.0025(8) -0.0003(9)
O7 0.0224(10) 0.0570(12) 0.0428(11) -0.0034(9) -0.0021(8) -0.0024(8)
O8 0.0279(10) 0.0571(13) 0.0407(12) -0.0091(10) -0.0050(9) -0.0036(9)
N2 0.0260(11) 0.0299(10) 0.0256(10) 0.0036(8) 0.0017(8) -0.0002(8)
C24 0.0268(13) 0.0268(12) 0.0366(14) 0.0054(11) -0.0009(11) -0.0020(10)
C25 0.0313(15) 0.0475(16) 0.0375(15) -0.0010(12) -0.0009(12) 0.0032(12)
C26 0.0422(18) 0.0516(18) 0.0429(17) -0.0012(14) 0.0087(14) 0.0066(14)
C27 0.0316(16) 0.0398(16) 0.066(2) 0.0076(15) 0.0119(15) 0.0049(12)
C28 0.0287(16) 0.0404(16) 0.076(2) 0.0094(16) -0.0038(15) -0.0031(12)
C29 0.0289(15) 0.0370(15) 0.0495(17) 0.0054(12) -0.0068(12) -0.0050(11)
C30 0.0314(14) 0.0289(13) 0.0287(14) 0.0028(10) -0.0021(11) -0.0014(10)
C31 0.0297(14) 0.0313(13) 0.0267(12) -0.0051(10) -0.0019(11) -0.0013(10)
C32 0.0343(14) 0.0282(12) 0.0261(14) 0.0012(10) 0.0005(11) 0.0008(10)
C33 0.0313(14) 0.0275(12) 0.0255(12) 0.0053(10) 0.0034(10) 0.0018(10)
C34 0.0385(15) 0.0319(13) 0.0258(13) 0.0047(10) 0.0084(11) 0.0045(11)
C35 0.0298(14) 0.0350(14) 0.0372(15) 0.0087(11) 0.0126(11) 0.0070(11)
C36 0.0253(13) 0.0341(14) 0.0379(15) 0.0091(11) 0.0056(11) 0.0015(10)
C37 0.0247(13) 0.0247(13) 0.0331(13) 0.0074(10) 0.0022(10) -0.0001(9)
C38 0.0257(14) 0.0298(13) 0.0315(14) 0.0062(10) -0.0021(10) -0.0037(10)
C39 0.0243(13) 0.0292(13) 0.0302(13) 0.0025(10) -0.0008(10) -0.0037(10)
C40 0.0283(14) 0.0287(12) 0.0303(13) 0.0052(10) -0.0026(10) -0.0050(10)
C41 0.0364(15) 0.0232(12) 0.0311(13) 0.0045(10) 0.0027(11) -0.0048(10)
C42 0.0477(17) 0.0343(14) 0.0348(15) -0.0007(12) 0.0019(13) -0.0076(13)
C43 0.072(2) 0.0394(16) 0.0391(16) -0.0033(13) 0.0153(16) -0.0025(15)
C44 0.058(2) 0.0433(17) 0.0485(18) 0.0071(13) 0.0254(16) 0.0093(15)
C45 0.0373(17) 0.0515(17) 0.0500(18) 0.0125(14) 0.0111(14) 0.0076(13)
C46 0.0371(15) 0.0417(15) 0.0347(15) 0.0044(12) 0.0063(12) -0.0012(12)

loop_
_atom_type_symbol
_atom_type_description
_atom_type_scat_dispersion_real
_atom_type_scat_dispersion_imag
_atom_type_scat_source
C C 0.0033 0.0016 'International Tables Vol C Tables 4.2.6.8 and 6.1.1.4'
H H 0.0000 0.0000 'International Tables Vol C Tables 4.2.6.8 and 6.1.1.4'
N N 0.0061 0.0033 'International Tables Vol C Tables 4.2.6.8 and 6.1.1.4'
O O 0.0106 0.0060 'International Tables Vol C Tables 4.2.6.8 and 6.1.1.4'

loop_
_geom_angle_atom_site_label_1
_geom_angle_atom_site_label_2
_geom_angle_atom_site_label_3
_geom_angle
_geom_angle_site_symmetry_1
_geom_angle_site_symmetry_3
C7 O1 H1 109.5 . .
C17 O4 H4A 109.5 . .
C10 N1 C14 117.8(2) . .
C2 C1 C6 118.7(3) . .
C2 C1 C7 121.9(2) . .
C6 C1 C7 119.4(2) . .
C1 C2 C3 120.4(3) . .
C1 C2 H2 119.8 . .
C3 C2 H2 119.8 . .
C4 C3 C2 120.1(3) . .
C4 C3 H3 120.0 . .
C2 C3 H3 120.0 . .
C5 C4 C3 119.9(3) . .
C5 C4 H4 120.0 . .
C3 C4 H4 120.0 . .
C4 C5 C6 120.4(3) . .
C4 C5 H5 119.8 . .
C6 C5 H5 119.8 . .
C5 C6 C1 120.5(3) . .
C5 C6 H6 119.7 . .
C1 C6 H6 119.7 . .
O1 C7 C8 120.7(2) . .
O1 C7 C1 115.3(2) . .
C8 C7 C1 124.1(2) . .
C7 C8 C9 120.2(2) . .
C7 C8 H8 119.9 . .
C9 C8 H8 119.9 . .
O2 C9 C8 122.2(2) . .
O2 C9 C10 117.9(2) . .
C8 C9 C10 119.9(2) . .
N1 C10 C11 123.2(2) . .
N1 C10 C9 116.5(2) . .
C11 C10 C9 120.3(2) . .
C12 C11 C10 118.1(3) . .
C12 C11 H11 120.9 . .
C10 C11 H11 120.9 . .
C11 C12 C13 119.7(2) . .
C11 C12 H12 120.2 . .
C13 C12 H12 120.2 . .
C12 C13 C14 118.5(3) . .
C12 C13 H13 120.7 . .
C14 C13 H13 120.7 . .
N1 C14 C13 122.7(2) . .
N1 C14 C15 116.0(2) . .
C13 C14 C15 121.4(2) . .
O3 C15 C16 122.0(2) . .
O3 C15 C14 117.4(2) . .
C16 C15 C14 120.6(2) . .
C17 C16 C15 120.7(2) . .
C17 C16 H16 119.7 . .
C15 C16 H16 119.7 . .
O4 C17 C16 120.2(2) . .
O4 C17 C18 115.6(2) . .
C16 C17 C18 124.2(2) . .
C19 C18 C23 118.2(3) . .
C19 C18 C17 119.9(2) . .
C23 C18 C17 121.9(2) . .
C20 C19 C18 121.0(3) . .
C20 C19 H19 119.5 . .
C18 C19 H19 119.5 . .
C19 C20 C21 120.3(3) . .
C19 C20 H20 119.8 . .
C21 C20 H20 119.8 . .
C22 C21 C20 119.3(3) . .
C22 C21 H21 120.3 . .
C20 C21 H21 120.3 . .
C23 C22 C21 120.7(3) . .
C23 C22 H22 119.7 . .
C21 C22 H22 119.7 . .
C22 C23 C18 120.5(3) . .
C22 C23 H23 119.8 . .
C18 C23 H23 119.8 . .
C30 O5 H5A 109.5 . .
C40 O8 H8A 109.5 . .
C33 N2 C37 117.9(2) . .
C25 C24 C29 119.0(3) . .
C25 C24 C30 121.8(2) . .
C29 C24 C30 119.3(3) . .
C24 C25 C26 120.5(3) . .
C24 C25 H25 119.8 . .
C26 C25 H25 119.8 . .
C27 C26 C25 119.9(3) . .
C27 C26 H26 120.1 . .
C25 C26 H26 120.1 . .
C28 C27 C26 119.8(3) . .
C28 C27 H27 120.1 . .
C26 C27 H27 120.1 . .
C27 C28 C29 121.1(3) . .
C27 C28 H28 119.5 . .
C29 C28 H28 119.5 . .
C28 C29 C24 119.7(3) . .
C28 C29 H29 120.1 . .
C24 C29 H29 120.1 . .
O5 C30 C31 120.6(2) . .
O5 C30 C24 116.9(2) . .
C31 C30 C24 122.5(2) . .
C32 C31 C30 120.4(2) . .
C32 C31 H31 119.8 . .
C30 C31 H31 119.8 . .
O6 C32 C31 121.9(2) . .
O6 C32 C33 117.3(2) . .
C31 C32 C33 120.8(2) . .
N2 C33 C34 123.1(2) . .
N2 C33 C32 115.7(2) . .
C34 C33 C32 121.3(2) . .
C35 C34 C33 118.1(3) . .
C35 C34 H34 120.9 . .
C33 C34 H34 120.9 . .
C36 C35 C34 119.5(2) . .
C36 C35 H35 120.3 . .
C34 C35 H35 120.3 . .
C35 C36 C37 119.0(2) . .
C35 C36 H36 120.5 . .
C37 C36 H36 120.5 . .
N2 C37 C36 122.3(2) . .
N2 C37 C38 116.3(2) . .
C36 C37 C38 121.3(2) . .
O7 C38 C39 122.7(2) . .
O7 C38 C37 117.2(2) . .
C39 C38 C37 120.1(2) . .
C40 C39 C38 120.9(2) . .
C40 C39 H39 119.5 . .
C38 C39 H39 119.5 . .
O8 C40 C39 120.6(2) . .
O8 C40 C41 115.2(2) . .
C39 C40 C41 124.3(2) . .
C42 C41 C46 119.0(3) . .
C42 C41 C40 119.4(3) . .
C46 C41 C40 121.6(2) . .
C43 C42 C41 120.1(3) . .
C43 C42 H42 120.0 . .
C41 C42 H42 120.0 . .
C44 C43 C42 120.5(3) . .
C44 C43 H43 119.8 . .
C42 C43 H43 119.8 . .
C43 C44 C45 120.0(3) . .
C43 C44 H44 120.0 . .
C45 C44 H44 120.0 . .
C46 C45 C44 120.3(3) . .
C46 C45 H45 119.9 . .
C44 C45 H45 119.9 . .
C45 C46 C41 120.2(3) . .
C45 C46 H46 119.9 . .
C41 C46 H46 119.9 . .

loop_
_geom_bond_atom_site_label_1
_geom_bond_atom_site_label_2
_geom_bond_distance
_geom_bond_site_symmetry_2
O1 C7 1.303(3) .
O1 H1 0.8200 .
O2 C9 1.270(3) .
O3 C15 1.284(3) .
O4 C17 1.295(3) .
O4 H4A 0.8200 .
N1 C10 1.336(3) .
N1 C14 1.339(3) .
C1 C2 1.388(4) .
C1 C6 1.397(4) .
C1 C7 1.472(4) .
C2 C3 1.388(4) .
C2 H2 0.9300 .
C3 C4 1.384(5) .
C3 H3 0.9300 .
C4 C5 1.372(5) .
C4 H4 0.9300 .
C5 C6 1.379(4) .
C5 H5 0.9300 .
C6 H6 0.9300 .
C7 C8 1.381(3) .
C8 C9 1.409(3) .
C8 H8 0.9300 .
C9 C10 1.491(4) .
C10 C11 1.395(4) .
C11 C12 1.375(4) .
C11 H11 0.9300 .
C12 C13 1.377(4) .
C12 H12 0.9300 .
C13 C14 1.395(4) .
C13 H13 0.9300 .
C14 C15 1.483(4) .
C15 C16 1.396(4) .
C16 C17 1.390(4) .
C16 H16 0.9300 .
C17 C18 1.478(4) .
C18 C19 1.387(4) .
C18 C23 1.400(4) .
C19 C20 1.373(4) .
C19 H19 0.9300 .
C20 C21 1.382(5) .
C20 H20 0.9300 .
C21 C22 1.380(4) .
C21 H21 0.9300 .
C22 C23 1.370(4) .
C22 H22 0.9300 .
C23 H23 0.9300 .
O5 C30 1.288(3) .
O5 H5A 0.8200 .
O6 C32 1.292(3) .
O7 C38 1.278(3) .
O8 C40 1.306(3) .
O8 H8A 0.8200 .
N2 C33 1.332(3) .
N2 C37 1.341(3) .
C24 C25 1.385(4) .
C24 C29 1.395(4) .
C24 C30 1.478(4) .
C25 C26 1.387(4) .
C25 H25 0.9300 .
C26 C27 1.381(4) .
C26 H26 0.9300 .
C27 C28 1.362(5) .
C27 H27 0.9300 .
C28 C29 1.382(4) .
C28 H28 0.9300 .
C29 H29 0.9300 .
C30 C31 1.400(4) .
C31 C32 1.393(4) .
C31 H31 0.9300 .
C32 C33 1.485(4) .
C33 C34 1.398(3) .
C34 C35 1.379(4) .
C34 H34 0.9300 .
C35 C36 1.367(4) .
C35 H35 0.9300 .
C36 C37 1.396(3) .
C36 H36 0.9300 .
C37 C38 1.491(4) .
C38 C39 1.396(3) .
C39 C40 1.379(3) .
C39 H39 0.9300 .
C40 C41 1.474(4) .
C41 C42 1.391(4) .
C41 C46 1.391(4) .
C42 C43 1.384(4) .
C42 H42 0.9300 .
C43 C44 1.368(5) .
C43 H43 0.9300 .
C44 C45 1.379(5) .
C44 H44 0.9300 .
C45 C46 1.381(4) .
C45 H45 0.9300 .
C46 H46 0.9300 .
